data_7053538
loop_
_publ_author_name
'Albrecht, Merwe'
'Borba, Ana'
'Le Barbu-Debus, Katia'
'Dittrich, Birger'
'Fausto, Rui'
'Grimme, Stefan'
'Mahjoub, Ahmed'
'Nedi\'c, Marija'
'Schmitt, Ulrich'
'Schrader, Lena'
'Suhm, Martin A.'
'Zehnacker-Rentien, Anne'
'Zischang, Julia'

_publ_section_title
;
 Chirality influence on the aggregation of methyl mandelate
;
_journal_issue 7
_journal_name_full 'New Journal of Chemistry'
_journal_page_first 1266
_journal_paper_doi 10.1039/c0nj00142b
_journal_volume 34
_journal_year 2010
_chemical_absolute_configuration ad
_chemical_compound_source ' Sigma Aldrich '
_chemical_formula_moiety 'C9 H10 O3'
_chemical_formula_sum 'C9 H10 O3'
_chemical_formula_weight 166.17
_space_group_IT_number 4
_symmetry_cell_setting monoclinic
_symmetry_space_group_name_Hall 'P 2yb'
_symmetry_space_group_name_H-M 'P 1 21 1'
_audit_conform_dict_location ftp://ftp.iucr.org/pub/cif_core.dic
_audit_conform_dict_name cif_core.dic
_audit_conform_dict_version 2.2
_audit_creation_date 2010-01-07T19:05:52-00:00
_audit_creation_method 'XD routine XDCIF'
_cell_angle_alpha 90
_cell_angle_beta 91.033(3)
_cell_angle_gamma 90
_cell_formula_units_Z 8.0
_cell_length_a 7.8825(4)
_cell_length_b 20.1054(11)
_cell_length_c 10.7516(5)
_cell_measurement_reflns_used 7463
_cell_measurement_temperature 100
_cell_measurement_theta_max 70.95
_cell_measurement_theta_min 4.1125
_cell_volume 1703.65(15)
_computing_molecular_graphics 'Koritsanszky et al, (2003)'
_computing_publication_material 'Koritsanszky et al, (2003)'
_computing_structure_refinement 'Koritsanszky et al, (2003)'
_diffrn_ambient_temperature 100
_diffrn_measured_fraction_theta_full 0.95
_diffrn_measured_fraction_theta_max 0.907
_diffrn_measurement_device_type 'Bruker SMART 6000 Diffractometer'
_diffrn_measurement_method '\w and \f scans'
_diffrn_orient_matrix_UB_11 -7.8924395e-02
_diffrn_orient_matrix_UB_12 3.8608845e-02
_diffrn_orient_matrix_UB_13 -1.0588609e-02
_diffrn_orient_matrix_UB_21 -9.7008310e-02
_diffrn_orient_matrix_UB_22 -3.1355303e-02
_diffrn_orient_matrix_UB_23 -1.3779531e-02
_diffrn_orient_matrix_UB_31 -2.1443270e-02
_diffrn_orient_matrix_UB_32 -2.5438517e-04
_diffrn_orient_matrix_UB_33 9.1386758e-02
_diffrn_radiation_wavelength 1.54188
_diffrn_reflns_av_R_equivalents 0.0504
_diffrn_reflns_av_sigmaI/netI 0.0275
_diffrn_reflns_limit_h_max 9
_diffrn_reflns_limit_h_min -9
_diffrn_reflns_limit_k_max 24
_diffrn_reflns_limit_k_min -24
_diffrn_reflns_limit_l_max 12
_diffrn_reflns_limit_l_min -11
_diffrn_reflns_number 22455
_diffrn_reflns_theta_full 67.7
_diffrn_reflns_theta_max 71.05
_diffrn_reflns_theta_min 4.1
_exptl_absorpt_coefficient_mu 0.833
_exptl_absorpt_correction_T_max 0.7535
_exptl_absorpt_correction_T_min 0.5496
_exptl_absorpt_correction_type empirical
_exptl_absorpt_process_details
;
SADABS, multi-scan. (G. M. Sheldrick, 2008)
;
_exptl_crystal_colour colorless
_exptl_crystal_density_diffrn 1.2957
_exptl_crystal_description plate
_exptl_crystal_F_000 704.0
_exptl_crystal_size_max 0.12
_exptl_crystal_size_mid 0.08
_exptl_crystal_size_min 0.03
_refine_diff_density_max 0.24
_refine_diff_density_min -0.273
_refine_diff_density_rms 0.061
_refine_ls_abs_structure_details
;
An invariom refinement was performed (Dittrich, Acta Cryst. A62, 217)
to improve the standard uncertainty of the Flack parameter
(Flack, Acta Cryst, A39, 876) compared to an independent-atom refinement.
The standard uncertainty of the Flack parameter is too high for a
reliable assignment (Flack, J. Appl. Cryst. (2000). 33, 1143), but
since nuclei heavier than oxygen were not part of the structure, it was
decided to report the value nevertheless, since it can be at least
considered indicative.
;
_refine_ls_abs_structure_Flack 0.10(16)
_refine_ls_extinction_method none
_refine_ls_goodness_of_fit_ref 2.2645
_refine_ls_hydrogen_treatment constr
_refine_ls_matrix_type full
_refine_ls_number_parameters 433
_refine_ls_number_reflns 5259
_refine_ls_number_restraints 0
_refine_ls_R_factor_all 0.0504
_refine_ls_R_factor_gt 0.0412
_refine_ls_shift/su_max 0
_refine_ls_structure_factor_coef F
_refine_ls_weighting_details
;
calc w1 = 1/[s^2^(Fo)]
;
_refine_ls_weighting_scheme calc
_refine_ls_wR_factor_ref 0.0488
_reflns_number_gt 5259
_reflns_number_total 5847
_reflns_threshold_expression F>3(\s)F
_cod_data_source_file c0nj00142b.txt
_cod_data_source_block s_mm
_cod_original_sg_symbol_H-M 'P 21'
_cod_database_code 7053538

loop_
_symmetry_equiv_pos_as_xyz
+X,+Y,+Z
-X,1/2+Y,-Z

loop_
_atom_local_axes_label
_atom_local_axes_atom0
_atom_local_axes_ax1
_atom_local_axes_atom1
_atom_local_axes_atom2
_atom_local_axes_ax2
O(1) C(7) X O(1) H(1) Y
O(2) DUM1 Z O(2) C(8) Y
O(3) DUM2 Z O(3) C(8) Y
O(11) C(17) X O(11) H(11) Y
O(12) DUM3 Z O(12) C(18) Y
O(13) DUM4 Z O(13) C(18) Y
O(21) C(27) X O(21) H(21) Y
O(22) DUM5 Z O(22) C(28) Y
O(23) DUM6 Z O(23) C(28) Y
O(31) C(37) X O(31) H(31) Y
O(32) DUM7 Z O(32) C(38) Y
O(33) DUM8 Z O(33) C(38) Y
C(1) C(2) Z C(1) C(6) Y
C(2) DUM9 Z C(2) C(1) Y
C(3) DUM10 Z C(3) C(2) Y
C(4) DUM11 Z C(4) C(3) Y
C(5) DUM12 Z C(5) C(4) Y
C(6) DUM13 Z C(6) C(1) Y
C(7) O(1) X C(7) C(1) Y
C(8) O(2) X C(8) O(3) Y
C(11) C(12) Z C(11) C(16) Y
C(12) DUM14 Z C(12) C(11) Y
C(13) DUM15 Z C(13) C(12) Y
C(14) DUM16 Z C(14) C(13) Y
C(15) DUM17 Z C(15) C(14) Y
C(16) DUM18 Z C(16) C(11) Y
C(17) O(11) X C(17) C(11) Y
C(18) O(12) X C(18) O(13) Y
C(21) C(22) Z C(21) C(26) Y
C(22) DUM19 Z C(22) C(21) Y
C(23) DUM20 Z C(23) C(22) Y
C(24) DUM21 Z C(24) C(23) Y
C(25) DUM22 Z C(25) C(24) Y
C(26) DUM23 Z C(26) C(21) Y
C(27) O(21) X C(27) C(21) Y
C(28) O(22) X C(28) O(23) Y
C(31) C(32) Z C(31) C(36) Y
C(32) DUM24 Z C(32) C(31) Y
C(33) DUM25 Z C(33) C(32) Y
C(34) DUM26 Z C(34) C(33) Y
C(35) DUM27 Z C(35) C(34) Y
C(36) DUM28 Z C(36) C(31) Y
C(37) O(31) X C(37) C(31) Y
C(38) O(32) X C(38) O(33) Y
C(40) O(33) Z C(40) H(40A) Y
C(10) O(3) Z C(10) H(10A) Y
C(20) O(13) Z C(20) H(20A) Y
C(30) O(23) Z C(30) H(30A) Y
H(1) O(1) Z H(1) C(7) Y
H(2) C(2) Z H(2) C(1) Y
H(3) C(3) Z H(3) C(2) Y
H(4) C(4) Z H(4) C(3) Y
H(5) C(5) Z H(5) C(4) Y
H(6) C(6) Z H(6) C(1) Y
H(7) C(7) Z H(7) O(1) Y
H(11) O(11) Z H(11) C(17) Y
H(12) C(12) Z H(12) C(11) Y
H(13) C(13) Z H(13) C(12) Y
H(14) C(14) Z H(14) C(13) Y
H(15) C(15) Z H(15) C(14) Y
H(16) C(16) Z H(16) C(11) Y
H(17) C(17) Z H(17) O(11) Y
H(22) C(22) Z H(22) C(21) Y
H(23) C(23) Z H(23) C(22) Y
H(24) C(24) Z H(24) C(23) Y
H(25) C(25) Z H(25) C(24) Y
H(26) C(26) Z H(26) C(21) Y
H(27) C(27) Z H(27) O(21) Y
H(31) O(31) Z H(31) C(37) Y
H(32) C(32) Z H(32) C(31) Y
H(33) C(33) Z H(33) C(32) Y
H(34) C(34) Z H(34) C(33) Y
H(35) C(35) Z H(35) C(34) Y
H(36) C(36) Z H(36) C(31) Y
H(37) C(37) Z H(37) O(31) Y
H(40A) C(40) Z H(40A) O(33) Y
H(40B) C(40) Z H(40B) O(33) Y
H(40C) C(40) Z H(40C) O(33) Y
H(10A) C(10) Z H(10A) O(3) Y
H(10B) C(10) Z H(10B) O(3) Y
H(10C) C(10) Z H(10C) O(3) Y
H(20A) C(20) Z H(20A) O(13) Y
H(20B) C(20) Z H(20B) O(13) Y
H(20C) C(20) Z H(20C) O(13) Y
H(30A) C(30) Z H(30A) O(23) Y
H(30B) C(30) Z H(30B) O(23) Y
H(30C) C(30) Z H(30C) O(23) Y
H(21) O(21) Z H(21) C(27) Y

loop_
_atom_site_aniso_label
_atom_site_aniso_U_11
_atom_site_aniso_U_22
_atom_site_aniso_U_33
_atom_site_aniso_U_23
_atom_site_aniso_U_13
_atom_site_aniso_U_12
O(1) 0.0410(10) 0.0320(10) 0.0290(10) 0.0010(10) 0.0030(10) 0.0050(10)
O(2) 0.0430(10) 0.0360(10) 0.0210(10) 0.0000(10) 0.0030(10) -0.0020(10)
O(3) 0.0480(10) 0.0360(10) 0.0330(10) -0.0040(10) 0.0030(10) -0.0030(10)
O(11) 0.068(2) 0.0370(10) 0.0270(10) 0.0050(10) 0.0060(10) 0.0110(10)
O(12) 0.0550(10) 0.0380(10) 0.0220(10) -0.0030(10) 0.0050(10) 0.0010(10)
O(13) 0.0570(10) 0.0380(10) 0.0330(10) 0.0000(10) 0.0120(10) -0.0020(10)
O(21) 0.0440(10) 0.0370(10) 0.0220(10) 0.0010(10) -0.0040(10) -0.0070(10)
O(22) 0.0490(10) 0.0440(10) 0.0210(10) 0.0020(10) -0.0060(10) 0.0030(10)
O(23) 0.0470(10) 0.0420(10) 0.0330(10) -0.0020(10) -0.0040(10) 0.0050(10)
O(31) 0.0540(10) 0.0410(10) 0.0340(10) 0.0080(10) -0.0090(10) -0.0120(10)
O(32) 0.0540(10) 0.0350(10) 0.0200(10) -0.0040(10) -0.0070(10) 0.0030(10)
O(33) 0.0530(10) 0.0340(10) 0.0300(10) -0.0020(10) -0.0090(10) 0.0020(10)
C(1) 0.0280(10) 0.0340(10) 0.0170(10) 0.0010(10) 0.0030(10) 0.0010(10)
C(2) 0.038(2) 0.0350(10) 0.0320(10) -0.0020(10) -0.0110(10) -0.0050(10)
C(3) 0.038(2) 0.045(2) 0.0310(10) 0.0040(10) -0.0060(10) -0.0060(10)
C(4) 0.035(2) 0.053(2) 0.048(2) 0.0150(10) -0.0090(10) -0.0040(10)
C(5) 0.030(2) 0.062(2) 0.0270(10) 0.0050(10) 0.0070(10) 0.0020(10)
C(6) 0.033(2) 0.047(2) 0.0240(10) 0.0000(10) 0.0000(10) 0.0050(10)
C(7) 0.0320(10) 0.0360(10) 0.0160(10) -0.0010(10) 0.0010(10) -0.0010(10)
C(8) 0.0290(10) 0.0370(10) 0.0160(10) -0.0020(10) 0.0030(10) 0.0030(10)
C(11) 0.039(2) 0.0360(10) 0.0210(10) 0.0040(10) -0.0040(10) -0.0030(10)
C(12) 0.048(2) 0.045(2) 0.0340(10) 0.0060(10) -0.0090(10) -0.0120(10)
C(13) 0.048(2) 0.068(2) 0.048(2) 0.019(2) -0.012(2) -0.020(2)
C(14) 0.032(2) 0.102(3) 0.038(2) 0.025(2) 0.0030(10) -0.001(2)
C(15) 0.046(2) 0.082(2) 0.027(2) 0.0050(10) 0.0000(10) 0.016(2)
C(16) 0.043(2) 0.050(2) 0.0250(10) -0.0020(10) -0.0060(10) 0.0050(10)
C(17) 0.042(2) 0.036(2) 0.0180(10) 0.0020(10) -0.0030(10) 0.0010(10)
C(18) 0.038(2) 0.0330(10) 0.0230(10) -0.0020(10) -0.0050(10) 0.0020(10)
C(21) 0.0310(10) 0.0320(10) 0.0240(10) 0.0020(10) -0.0030(10) -0.0010(10)
C(22) 0.0310(10) 0.0450(10) 0.0190(10) -0.0040(10) 0.0020(10) 0.0000(10)
C(23) 0.033(2) 0.055(2) 0.0270(10) -0.0050(10) -0.0030(10) -0.0020(10)
C(24) 0.029(2) 0.053(2) 0.035(2) 0.0030(10) -0.0010(10) 0.0000(10)
C(25) 0.035(2) 0.050(2) 0.0320(10) 0.0010(10) 0.0020(10) 0.0020(10)
C(26) 0.037(2) 0.0440(10) 0.0120(10) -0.0020(10) 0.0110(10) 0.0040(10)
C(27) 0.0280(10) 0.0380(10) 0.0140(10) 0.0010(10) 0.0050(10) 0.0000(10)
C(28) 0.0350(10) 0.038(2) 0.0220(10) 0.0000(10) -0.0020(10) -0.0010(10)
C(31) 0.038(2) 0.0360(10) 0.0210(10) 0.0040(10) 0.0000(10) -0.0010(10)
C(32) 0.050(2) 0.041(2) 0.040(2) 0.0020(10) 0.0030(10) 0.0110(10)
C(33) 0.045(2) 0.067(2) 0.051(2) 0.021(2) 0.019(2) 0.021(2)
C(34) 0.037(2) 0.088(3) 0.049(2) 0.029(2) -0.007(2) -0.003(2)
C(35) 0.040(2) 0.082(2) 0.029(2) 0.0090(10) -0.0040(10) -0.015(2)
C(36) 0.039(2) 0.052(2) 0.0260(10) -0.0010(10) -0.0030(10) -0.0100(10)
C(37) 0.038(2) 0.0360(10) 0.0190(10) 0.0020(10) -0.0010(10) -0.0010(10)
C(38) 0.0320(10) 0.0340(10) 0.0220(10) 0.0010(10) -0.0010(10) 0.0010(10)
C(40) 0.063(2) 0.036(2) 0.038(2) 0.0030(10) -0.0110(10) 0.0080(10)
C(10) 0.060(2) 0.040(2) 0.050(2) -0.0020(10) 0.014(2) -0.0080(10)
C(20) 0.072(2) 0.037(2) 0.047(2) 0.0050(10) 0.014(2) -0.008(2)
C(30) 0.073(3) 0.041(2) 0.056(2) 0.0020(10) -0.013(2) 0.015(2)

loop_
_atom_site_label
_atom_site_fract_x
_atom_site_fract_y
_atom_site_fract_z
_atom_site_U_iso_or_equiv
_atom_site_occupancy
O(1) 0.2599(2) 0.4309(2) 0.0349(2) 0.034 1
O(2) 0.1999(2) 0.33220(10) 0.19020(10) 0.033 1
O(3) 0.2385(3) 0.25690(10) 0.0394(2) 0.039 1
O(11) 0.2269(3) 0.42070(10) 0.5352(2) 0.044 1
O(12) 0.1485(3) 0.33740(10) 0.7124(2) 0.038 1
O(13) 0.2269(3) 0.24870(10) 0.6021(2) 0.043 1
O(21) 0.7755(2) -0.03640(10) 0.70550(10) 0.035 1
O(22) 0.7063(2) 0.06600(10) 0.55600(10) 0.038 1
O(23) 0.7428(3) 0.13730(10) 0.7142(2) 0.041 1
O(31) 0.7246(3) -0.01710(10) 0.2335(2) 0.043 1
O(32) 0.6710(2) 0.06160(10) 0.04290(10) 0.037 1
O(33) 0.7291(3) 0.15250(10) 0.1539(2) 0.039 1
C(1) 0.5030(3) 0.36230(10) -0.0151(2) 0.026 1
C(2) 0.6068(4) 0.3797(2) 0.0862(2) 0.035 1
C(3) 0.7810(4) 0.3788(2) 0.0764(2) 0.038 1
C(4) 0.8555(4) 0.3604(2) -0.0361(3) 0.045 1
C(5) 0.7520(4) 0.3424(2) -0.1365(2) 0.04 1
C(6) 0.5762(3) 0.3431(2) -0.1259(2) 0.035 1
C(7) 0.3114(3) 0.36780(10) -0.0067(2) 0.028 1
C(8) 0.2449(3) 0.31800(10) 0.0859(2) 0.027 1
C(11) 0.4571(3) 0.34400(10) 0.4851(2) 0.032 1
C(12) 0.5788(4) 0.3832(2) 0.5448(2) 0.042 1
C(13) 0.7486(4) 0.3754(2) 0.5195(3) 0.055 1
C(14) 0.7998(4) 0.3279(2) 0.4329(3) 0.057 1
C(15) 0.6781(4) 0.2880(2) 0.3746(2) 0.052 1
C(16) 0.5075(4) 0.2958(2) 0.4006(2) 0.04 1
C(17) 0.2687(4) 0.35440(10) 0.5086(2) 0.032 1
C(18) 0.2081(3) 0.3135(2) 0.6196(2) 0.031 1
C(21) 1.0141(3) 0.03380(10) 0.7670(2) 0.029 1
C(22) 1.0843(3) 0.0546(2) 0.8806(2) 0.032 1
C(23) 1.2570(4) 0.0584(2) 0.8988(2) 0.038 1
C(24) 1.3643(4) 0.0422(2) 0.8007(2) 0.039 1
C(25) 1.2953(4) 0.0213(2) 0.6869(2) 0.039 1
C(26) 1.1212(3) 0.0175(2) 0.6703(2) 0.031 1
C(27) 0.8232(3) 0.02640(10) 0.7520(2) 0.027 1
C(28) 0.7516(3) 0.0777(2) 0.6607(2) 0.032 1
C(31) 0.9656(3) 0.0561(2) 0.2765(2) 0.031 1
C(32) 1.0794(4) 0.0146(2) 0.2169(3) 0.044 1
C(33) 1.2519(4) 0.0196(2) 0.2419(3) 0.054 1
C(34) 1.3126(4) 0.0666(2) 0.3268(3) 0.058 1
C(35) 1.1992(4) 0.1087(2) 0.3858(3) 0.051 1
C(36) 1.0271(4) 0.1036(2) 0.3605(2) 0.039 1
C(37) 0.7761(3) 0.04870(10) 0.2534(2) 0.031 1
C(38) 0.7193(3) 0.0877(2) 0.1381(2) 0.029 1
C(40) 0.6817(4) 0.1924(2) 0.0467(3) 0.046 1
C(10) 0.1732(5) 0.2066(2) 0.1208(3) 0.05 1
C(20) 0.1750(5) 0.2069(2) 0.7044(3) 0.052 1
C(30) 0.6708(5) 0.1889(2) 0.6372(3) 0.057 1
H(1) 0.32433 0.46458 -0.00644 0.0513(6) 1
H(2) 0.55037 0.39306 0.17379 0.0423(8) 1
H(3) 0.86275 0.39242 0.15425 0.0458(8) 1
H(4) 0.99203 0.36033 -0.04485 0.0540(10) 1
H(5) 0.80775 0.32667 -0.22293 0.0478(8) 1
H(6) 0.49832 0.32841 -0.20515 0.0416(7) 1
H(7) 0.25355 0.35734 -0.0983 0.0335(7) 1
H(11) 0.22835 0.44666 0.46018 0.0660(8) 1
H(12) 0.54072 0.41992 0.61239 0.0508(9) 1
H(13) 0.84498 0.40533 0.56565 0.0660(10) 1
H(14) 0.93215 0.32197 0.41032 0.0690(10) 1
H(15) 0.71683 0.25085 0.30795 0.0620(10) 1
H(16) 0.41447 0.26388 0.35541 0.0475(8) 1
H(17) 0.19617 0.33844 0.42574 0.0388(7) 1
H(22) 1.00124 0.06749 0.95589 0.0380(7) 1
H(23) 1.31049 0.07362 0.98772 0.0459(8) 1
H(24) 1.5005 0.04454 0.81484 0.0471(8) 1
H(25) 1.37923 0.00783 0.61252 0.0468(8) 1
H(26) 1.07166 0.00158 0.58055 0.0375(7) 1
H(27) 0.76461 0.03334 0.84305 0.0320(6) 1
H(31) 0.7472 -0.04654 0.30218 0.0649(8) 1
H(32) 1.03292 -0.02212 0.15108 0.0523(9) 1
H(33) 1.33921 -0.01325 0.19532 0.0650(10) 1
H(34) 1.44798 0.06974 0.34449 0.0700(10) 1
H(35) 1.24698 0.14383 0.45422 0.0610(10) 1
H(36) 0.93864 0.13649 0.40567 0.0473(8) 1
H(37) 0.71035 0.06832 0.33478 0.0370(7) 1
H(40A) 0.7616 0.17902 -0.0316 0.0550(10) 1
H(40B) 0.69829 0.24526 0.06843 0.0550(10) 1
H(40C) 0.54904 0.18265 0.02091 0.0550(10) 1
H(10A) 0.26247 0.19889 0.19866 0.0598(9) 1
H(10B) 0.16199 0.15966 0.06971 0.0598(9) 1
H(10C) 0.04863 0.22114 0.15516 0.0598(9) 1
H(20A) 0.24706 0.21986 0.78899 0.0620(10) 1
H(20B) 0.19827 0.15443 0.68358 0.0620(10) 1
H(20C) 0.03976 0.21367 0.72191 0.0620(10) 1
H(30A) 0.75129 0.19574 0.55628 0.0680(10) 1
H(30B) 0.66423 0.2356 0.68919 0.0680(10) 1
H(30C) 0.54416 0.17416 0.60416 0.0680(10) 1
H(21) 0.77777 -0.07191 0.76537 0.0518(7) 1

loop_
_atom_type_symbol
_atom_type_description
_atom_type_scat_dispersion_real
_atom_type_scat_dispersion_imag
_atom_type_scat_source
C C 0.0191 0.0091 'Invariom modelling (Acta Cryst. A61, 314--320)'
H H 0.0000 0.0000 'Invariom modelling (Acta Cryst. A61, 314--320)'
O O 0.0522 0.0322 'Invariom modelling (Acta Cryst. A61, 314--320)'

loop_
_geom_angle_atom_site_label_1
_geom_angle_atom_site_label_2
_geom_angle_atom_site_label_3
_geom_angle
_geom_angle_site_symmetry_1
_geom_angle_site_symmetry_2
_geom_angle_site_symmetry_3
_geom_angle_publ_flag
C(2) C(1) C(6) 119.6(2) 1_555 1_555 1_555 yes
C(2) C(1) C(7) 120.3(2) 1_555 1_555 1_555 yes
C(6) C(1) C(7) 120.08(18) 1_555 1_555 1_555 yes
C(1) C(2) C(3) 120.5(3) 1_555 1_555 1_555 yes
C(2) C(3) C(4) 120.1(2) 1_555 1_555 1_555 yes
C(3) C(4) C(5) 119.3(3) 1_555 1_555 1_555 yes
C(4) C(5) C(6) 120.3(3) 1_555 1_555 1_555 yes
C(1) C(6) C(5) 120.2(2) 1_555 1_555 1_555 yes
O(1) C(7) C(1) 112.22(19) 1_555 1_555 1_555 yes
O(1) C(7) C(8) 106.4(2) 1_555 1_555 1_555 yes
C(1) C(7) C(8) 110.32(18) 1_555 1_555 1_555 yes
O(2) C(8) O(3) 123.8(2) 1_555 1_555 1_555 yes
O(2) C(8) C(7) 124.1(2) 1_555 1_555 1_555 yes
O(3) C(8) C(7) 112.1(2) 1_555 1_555 1_555 yes
C(12) C(11) C(16) 119.6(3) 1_555 1_555 1_555 yes
C(12) C(11) C(17) 120.8(3) 1_555 1_555 1_555 yes
C(16) C(11) C(17) 119.6(2) 1_555 1_555 1_555 yes
C(11) C(12) C(13) 120.6(3) 1_555 1_555 1_555 yes
C(12) C(13) C(14) 120.1(3) 1_555 1_555 1_555 yes
C(13) C(14) C(15) 119.3(3) 1_555 1_555 1_555 yes
C(14) C(15) C(16) 120.5(3) 1_555 1_555 1_555 yes
C(11) C(16) C(15) 120.0(2) 1_555 1_555 1_555 yes
O(11) C(17) C(11) 113.4(2) 1_555 1_555 1_555 yes
O(11) C(17) C(18) 105.9(2) 1_555 1_555 1_555 yes
C(11) C(17) C(18) 111.98(18) 1_555 1_555 1_555 yes
O(12) C(18) O(13) 123.6(3) 1_555 1_555 1_555 yes
O(12) C(18) C(17) 124.0(2) 1_555 1_555 1_555 yes
O(13) C(18) C(17) 112.4(2) 1_555 1_555 1_555 yes
C(22) C(21) C(26) 119.3(2) 1_555 1_555 1_555 yes
C(22) C(21) C(27) 119.9(2) 1_555 1_555 1_555 yes
C(26) C(21) C(27) 120.77(19) 1_555 1_555 1_555 yes
C(21) C(22) C(23) 121.2(3) 1_555 1_555 1_555 yes
C(22) C(23) C(24) 119.3(2) 1_555 1_555 1_555 yes
C(23) C(24) C(25) 119.9(3) 1_555 1_555 1_555 yes
C(24) C(25) C(26) 120.1(3) 1_555 1_555 1_555 yes
C(21) C(26) C(25) 120.3(2) 1_555 1_555 1_555 yes
O(21) C(27) C(21) 112.5(2) 1_555 1_555 1_555 yes
O(21) C(27) C(28) 106.50(16) 1_555 1_555 1_555 yes
C(21) C(27) C(28) 110.9(2) 1_555 1_555 1_555 yes
O(22) C(28) O(23) 124.4(2) 1_555 1_555 1_555 yes
O(22) C(28) C(27) 125.0(2) 1_555 1_555 1_555 yes
O(23) C(28) C(27) 110.55(19) 1_555 1_555 1_555 yes
C(32) C(31) C(36) 119.3(3) 1_555 1_555 1_555 yes
C(32) C(31) C(37) 120.6(2) 1_555 1_555 1_555 yes
C(36) C(31) C(37) 120.1(3) 1_555 1_555 1_555 yes
C(31) C(32) C(33) 120.5(3) 1_555 1_555 1_555 yes
C(32) C(33) C(34) 120.0(3) 1_555 1_555 1_555 yes
C(33) C(34) C(35) 119.7(3) 1_555 1_555 1_555 yes
C(34) C(35) C(36) 120.0(3) 1_555 1_555 1_555 yes
C(31) C(36) C(35) 120.4(3) 1_555 1_555 1_555 yes
O(31) C(37) C(31) 113.5(2) 1_555 1_555 1_555 yes
O(31) C(37) C(38) 106.32(17) 1_555 1_555 1_555 yes
C(31) C(37) C(38) 110.9(2) 1_555 1_555 1_555 yes
O(32) C(38) O(33) 123.8(2) 1_555 1_555 1_555 yes
O(32) C(38) C(37) 123.3(2) 1_555 1_555 1_555 yes
O(33) C(38) C(37) 112.81(19) 1_555 1_555 1_555 yes

loop_
_geom_bond_atom_site_label_1
_geom_bond_atom_site_label_2
_geom_bond_distance
_geom_bond_site_symmetry_1
_geom_bond_site_symmetry_2
_geom_bond_publ_flag
O(1) C(7) 1.407(3) 1_555 1_555 yes
O(1) H(1) 0.9607 1_555 1_555 yes
O(2) C(8) 1.216(3) 1_555 1_555 yes
O(3) C(8) 1.325(3) 1_555 1_555 yes
O(11) C(17) 1.405(3) 1_555 1_555 yes
O(11) H(11) 0.961 1_555 1_555 yes
O(12) C(18) 1.210(3) 1_555 1_555 yes
O(13) C(18) 1.325(3) 1_555 1_555 yes
O(21) C(27) 1.408(3) 1_555 1_555 yes
O(21) H(21) 0.9607 1_555 1_555 yes
O(22) C(28) 1.197(3) 1_555 1_555 yes
O(23) C(28) 1.333(3) 1_555 1_555 yes
O(31) C(37) 1.399(3) 1_555 1_555 yes
O(31) H(31) 0.961 1_555 1_555 yes
O(32) C(38) 1.206(3) 1_555 1_555 yes
O(33) C(38) 1.317(3) 1_555 1_555 yes
C(1) C(2) 1.396(3) 1_555 1_555 yes
C(1) C(6) 1.387(4) 1_555 1_555 yes
C(1) C(7) 1.519(4) 1_555 1_555 yes
C(2) C(3) 1.379(4) 1_555 1_555 yes
C(2) H(2) 1.082 1_555 1_555 yes
C(3) C(4) 1.404(5) 1_555 1_555 yes
C(3) H(3) 1.082 1_555 1_555 yes
C(4) C(5) 1.389(3) 1_555 1_555 yes
C(4) H(4) 1.082 1_555 1_555 yes
C(5) C(6) 1.393(4) 1_555 1_555 yes
C(5) H(5) 1.082 1_555 1_555 yes
C(6) H(6) 1.082 1_555 1_555 yes
C(7) C(8) 1.513(3) 1_555 1_555 yes
C(7) H(7) 1.0982 1_555 1_555 yes
C(11) C(12) 1.389(3) 1_555 1_555 yes
C(11) C(16) 1.392(4) 1_555 1_555 yes
C(11) C(17) 1.525(4) 1_555 1_555 yes
C(12) C(13) 1.380(5) 1_555 1_555 yes
C(12) H(12) 1.082 1_555 1_555 yes
C(13) C(14) 1.398(5) 1_555 1_555 yes
C(13) H(13) 1.082 1_555 1_555 yes
C(14) C(15) 1.392(5) 1_555 1_555 yes
C(14) H(14) 1.082 1_555 1_555 yes
C(15) C(16) 1.387(4) 1_555 1_555 yes
C(15) H(15) 1.082 1_555 1_555 yes
C(16) H(16) 1.082 1_555 1_555 yes
C(17) C(18) 1.532(4) 1_555 1_555 yes
C(17) H(17) 1.098 1_555 1_555 yes
C(21) C(22) 1.396(3) 1_555 1_555 yes
C(21) C(26) 1.390(4) 1_555 1_555 yes
C(21) C(27) 1.518(3) 1_555 1_555 yes
C(22) C(23) 1.373(4) 1_555 1_555 yes
C(22) H(22) 1.082 1_555 1_555 yes
C(23) C(24) 1.402(4) 1_555 1_555 yes
C(23) H(23) 1.082 1_555 1_555 yes
C(24) C(25) 1.395(3) 1_555 1_555 yes
C(24) H(24) 1.082 1_555 1_555 yes
C(25) C(26) 1.383(4) 1_555 1_555 yes
C(25) H(25) 1.082 1_555 1_555 yes
C(26) H(26) 1.082 1_555 1_555 yes
C(27) C(28) 1.525(3) 1_555 1_555 yes
C(27) H(27) 1.098 1_555 1_555 yes
C(31) C(32) 1.389(4) 1_555 1_555 yes
C(31) C(36) 1.396(3) 1_555 1_555 yes
C(31) C(37) 1.517(4) 1_555 1_555 yes
C(32) C(33) 1.385(4) 1_555 1_555 yes
C(32) H(32) 1.082 1_555 1_555 yes
C(33) C(34) 1.393(5) 1_555 1_555 yes
C(33) H(33) 1.082 1_555 1_555 yes
C(34) C(35) 1.393(5) 1_555 1_555 yes
C(34) H(34) 1.082 1_555 1_555 yes
C(35) C(36) 1.382(4) 1_555 1_555 yes
C(35) H(35) 1.082 1_555 1_555 yes
C(36) H(36) 1.082 1_555 1_555 yes
C(37) C(38) 1.526(3) 1_555 1_555 yes
C(37) H(37) 1.098 1_555 1_555 yes
C(40) H(40A) 1.095 1_555 1_555 yes
C(40) H(40B) 1.095 1_555 1_555 yes
C(40) H(40C) 1.095 1_555 1_555 yes
C(10) H(10A) 1.095 1_555 1_555 yes
C(10) H(10B) 1.095 1_555 1_555 yes
C(10) H(10C) 1.095 1_555 1_555 yes
C(20) H(20A) 1.095 1_555 1_555 yes
C(20) H(20B) 1.095 1_555 1_555 yes
C(20) H(20C) 1.095 1_555 1_555 yes
C(30) H(30A) 1.095 1_555 1_555 yes
C(30) H(30B) 1.095 1_555 1_555 yes
C(30) H(30C) 1.095 1_555 1_555 yes
